data_4348393
loop_
_publ_author_name
'Wang, Xiuli'
'Le, Mao'
'Lin, Hong-Yan'
'Luan, Jian'
'Liu, Guo-Cheng'
'Sui, Fang-Fang'
'Chang, Zhi-Han'

_publ_section_title
;
 Assembly, structures, photophysical properties and photocatalytic
 activities of a series of coordination polymers constructed from
 semi-rigid bis-pyridyl-bis-amide and benzenetricarboxylic acid
;
_journal_issue 4
_journal_name_full 'Inorganic Chemistry Frontiers'
_journal_page_first 373
_journal_paper_doi 10.1039/C4QI00218K
_journal_volume 2
_journal_year 2015
_chemical_formula_sum 'C28 H18 N4 Ni O6'
_chemical_formula_weight 565.17
_space_group_IT_number 148
_space_group_name_Hall '-R 3'
_space_group_name_H-M_alt 'R -3 :H'
_symmetry_cell_setting trigonal
_symmetry_space_group_name_H-M 'R -3 :H'
_atom_sites_solution_hydrogens geom
_atom_sites_solution_primary direct
_atom_sites_solution_secondary difmap
_audit_creation_method SHELXL-97
_audit_update_record
;
2014-05-25 deposited with the CCDC.
2015-02-02 downloaded from the CCDC.
;
_cell_angle_alpha 90.00
_cell_angle_beta 90.00
_cell_angle_gamma 120.00
_cell_formula_units_Z 18
_cell_length_a 16.7246(7)
_cell_length_b 16.7246(7)
_cell_length_c 59.874(5)
_cell_measurement_temperature 296(2)
_cell_measurement_theta_max 25.04
_cell_measurement_theta_min 1.02
_cell_volume 14503.8(15)
_computing_cell_refinement 'SMART (Bruker, 2001)'
_computing_data_collection 'SMART (Bruker, 2001)'
_computing_data_reduction 'SAINT+ (Bruker, 1999)'
_computing_molecular_graphics 'PLATON (Spek, 2003)'
_computing_publication_material 'SHELXTL (1998)'
_computing_structure_refinement 'SHELXL-97 (Sheldrick, 2008)'
_computing_structure_solution 'SHELXS-97 (Sheldrick, 2008)'
_diffrn_ambient_temperature 296(2)
_diffrn_measured_fraction_theta_full 1.000
_diffrn_measured_fraction_theta_max 1.000
_diffrn_measurement_device_type 'CCD area detector'
_diffrn_measurement_method 'phi and omega scans'
_diffrn_radiation_monochromator graphite
_diffrn_radiation_source 'fine-focus sealed tube'
_diffrn_radiation_type MoK\a
_diffrn_radiation_wavelength 0.71073
_diffrn_reflns_av_R_equivalents 0.0569
_diffrn_reflns_av_sigmaI/netI 0.0488
_diffrn_reflns_limit_h_max 19
_diffrn_reflns_limit_h_min -17
_diffrn_reflns_limit_k_max 19
_diffrn_reflns_limit_k_min -19
_diffrn_reflns_limit_l_max 71
_diffrn_reflns_limit_l_min -46
_diffrn_reflns_number 27885
_diffrn_reflns_theta_full 25.04
_diffrn_reflns_theta_max 25.04
_diffrn_reflns_theta_min 1.02
_exptl_absorpt_coefficient_mu 0.642
_exptl_absorpt_correction_T_max 0.920
_exptl_absorpt_correction_T_min 0.897
_exptl_absorpt_correction_type multi-scan
_exptl_absorpt_process_details SADABS
_exptl_crystal_colour COLOURLESS
_exptl_crystal_density_diffrn 1.165
_exptl_crystal_density_method 'not measured'
_exptl_crystal_description BLOCK
_exptl_crystal_F_000 5220
_exptl_crystal_size_max 0.17
_exptl_crystal_size_mid 0.15
_exptl_crystal_size_min 0.13
_platon_squeeze_details
;
;
_refine_diff_density_max 1.046
_refine_diff_density_min -0.436
_refine_diff_density_rms 0.093
_refine_ls_extinction_method none
_refine_ls_goodness_of_fit_ref 1.095
_refine_ls_hydrogen_treatment constr
_refine_ls_matrix_type full
_refine_ls_number_parameters 352
_refine_ls_number_reflns 5712
_refine_ls_number_restraints 0
_refine_ls_restrained_S_all 1.095
_refine_ls_R_factor_all 0.0868
_refine_ls_R_factor_gt 0.0637
_refine_ls_shift/su_max 0.001
_refine_ls_shift/su_mean 0.000
_refine_ls_structure_factor_coef Fsqd
_refine_ls_weighting_details 'calc w=1/[\s^2^(Fo^2^)+(0.0995P)^2^+72.8223P] where P=(Fo^2^+2Fc^2^)/3'
_refine_ls_weighting_scheme calc
_refine_ls_wR_factor_gt 0.1918
_refine_ls_wR_factor_ref 0.2021
_reflns_number_gt 4138
_reflns_number_total 5712
_reflns_threshold_expression >2sigma(I)
_cod_data_source_file c4qi00218k2.cif
_cod_data_source_block lm-7
_cod_depositor_comments
;
The following automatic conversions were performed:

data item '_symmetry_cell_setting' value 'Trigonal' was changed to
'trigonal' in accordance with the
/home/saulius/struct/COD-crude-data/automatic-downloads/DataCite-retrospective/RSC/depositions/lib/dictionaries/cif_core.dic
dictionary named 'cif_core.dic' version 2.4.2 last updated on
2011-04-26.

Automatic conversion script
Id: cif_fix_values 6909 2019-04-08 15:41:33Z antanas 
;
_cod_original_sg_symbol_H-M 'R -3'
_cod_database_code 4348393

loop_
_symmetry_equiv_pos_as_xyz
'x, y, z'
'-y, x-y, z'
'-x+y, -x, z'
'x+2/3, y+1/3, z+1/3'
'-y+2/3, x-y+1/3, z+1/3'
'-x+y+2/3, -x+1/3, z+1/3'
'x+1/3, y+2/3, z+2/3'
'-y+1/3, x-y+2/3, z+2/3'
'-x+y+1/3, -x+2/3, z+2/3'
'-x, -y, -z'
'y, -x+y, -z'
'x-y, x, -z'
'-x+2/3, -y+1/3, -z+1/3'
'y+2/3, -x+y+1/3, -z+1/3'
'x-y+2/3, x+1/3, -z+1/3'
'-x+1/3, -y+2/3, -z+2/3'
'y+1/3, -x+y+2/3, -z+2/3'
'x-y+1/3, x+2/3, -z+2/3'

loop_
_atom_site_label
_atom_site_type_symbol
_atom_site_fract_x
_atom_site_fract_y
_atom_site_fract_z
_atom_site_U_iso_or_equiv
_atom_site_adp_type
_atom_site_occupancy
_atom_site_symmetry_multiplicity
_atom_site_calc_flag
_atom_site_refinement_flags
Ni1 Ni 0.34317(4) 0.02116(4) 0.281142(9) 0.0269(2) Uani 1 1 d .
O1 O 0.4903(2) 0.0880(2) 0.27711(5) 0.0372(8) Uani 1 1 d .
N1 N 0.3309(3) 0.0063(3) 0.24651(7) 0.0354(10) Uani 1 1 d .
C1 C 0.3035(5) 0.0565(4) 0.23502(9) 0.0539(16) Uani 1 1 d .
H1A H 0.2883 0.0948 0.2430 0.065 Uiso 1 1 calc R
O2 O 0.4177(2) 0.1666(2) 0.27651(5) 0.0350(8) Uani 1 1 d .
N2 N 0.2979(3) -0.0087(3) -0.01725(6) 0.0373(10) Uani 1 1 d .
C2 C 0.2960(5) 0.0555(5) 0.21181(10) 0.0634(18) Uani 1 1 d .
H2A H 0.2770 0.0924 0.2046 0.076 Uiso 1 1 calc R
O3 O 0.2227(2) 0.0169(2) 0.28239(6) 0.0363(8) Uani 1 1 d .
N3 N 0.3138(4) -0.0063(4) 0.17685(8) 0.0727(17) Uani 1 1 d .
H3A H 0.3404 -0.0335 0.1708 0.087 Uiso 1 1 calc R
C3 C 0.3175(5) -0.0020(4) 0.19991(9) 0.0556(16) Uani 1 1 d .
O4 O 0.1245(3) -0.1275(3) 0.29199(7) 0.0548(11) Uani 1 1 d .
N4 N 0.3034(3) 0.0191(4) 0.05288(7) 0.0486(12) Uani 1 1 d .
H4B H 0.2976 0.0647 0.0575 0.058 Uiso 1 1 calc R
C4 C 0.3450(6) -0.0526(6) 0.21192(10) 0.084(3) Uani 1 1 d .
H4A H 0.3603 -0.0920 0.2045 0.101 Uiso 1 1 calc R
C5 C 0.3509(6) -0.0474(5) 0.23460(9) 0.069(2) Uani 1 1 d .
H5A H 0.3701 -0.0837 0.2421 0.083 Uiso 1 1 calc R
O5 O 0.2290(6) 0.0594(6) 0.16795(9) 0.146(3) Uani 1 1 d .
C6 C 0.2749(7) 0.0256(7) 0.16257(11) 0.088(3) Uani 1 1 d .
O6 O 0.3265(5) -0.0969(4) 0.06436(8) 0.108(2) Uani 1 1 d .
C7 C 0.2884(6) 0.0130(6) 0.13800(10) 0.077(2) Uani 1 1 d .
C8 C 0.3795(5) 0.0590(5) 0.12789(10) 0.0640(18) Uani 1 1 d .
C9 C 0.4627(5) 0.1177(6) 0.13988(12) 0.077(2) Uani 1 1 d .
H9A H 0.4602 0.1251 0.1552 0.093 Uiso 1 1 calc R
C10 C 0.5439(6) 0.1618(7) 0.12937(14) 0.100(3) Uani 1 1 d .
H10A H 0.5968 0.2000 0.1375 0.119 Uiso 1 1 calc R
C11 C 0.5513(6) 0.1519(7) 0.10640(15) 0.104(3) Uani 1 1 d .
H11A H 0.6085 0.1820 0.0993 0.125 Uiso 1 1 calc R
C12 C 0.4721(6) 0.0966(6) 0.09447(12) 0.081(2) Uani 1 1 d .
H12A H 0.4765 0.0912 0.0791 0.097 Uiso 1 1 calc R
C13 C 0.3860(5) 0.0485(5) 0.10451(10) 0.0586(16) Uani 1 1 d .
C14 C 0.3056(5) -0.0088(5) 0.09251(9) 0.0599(17) Uani 1 1 d .
C15 C 0.2217(6) -0.0517(6) 0.10255(11) 0.088(3) Uani 1 1 d .
H15A H 0.1691 -0.0912 0.0944 0.105 Uiso 1 1 calc R
C16 C 0.2148(6) -0.0355(7) 0.12571(11) 0.100(3) Uani 1 1 d .
H16A H 0.1568 -0.0601 0.1322 0.120 Uiso 1 1 calc R
C17 C 0.3125(5) -0.0328(5) 0.06856(10) 0.0628(18) Uani 1 1 d .
C18 C 0.3023(4) 0.0064(4) 0.02932(8) 0.0394(12) Uani 1 1 d .
C19 C 0.2946(6) 0.0684(5) 0.01606(9) 0.073(2) Uani 1 1 d .
H19A H 0.2914 0.1174 0.0224 0.087 Uiso 1 1 calc R
C20 C 0.2917(6) 0.0581(5) -0.00700(9) 0.071(2) Uani 1 1 d .
H20A H 0.2851 0.1004 -0.0157 0.085 Uiso 1 1 calc R
C21 C 0.3080(5) -0.0667(4) -0.00362(9) 0.0594(17) Uani 1 1 d .
H21A H 0.3143 -0.1136 -0.0102 0.071 Uiso 1 1 calc R
C22 C 0.3098(5) -0.0622(5) 0.01925(9) 0.0657(19) Uani 1 1 d .
H22A H 0.3160 -0.1054 0.0277 0.079 Uiso 1 1 calc R
C23 C 0.4919(3) 0.1636(3) 0.27610(7) 0.0315(11) Uani 1 1 d .
C24 C 0.5828(3) 0.2512(3) 0.27481(8) 0.0333(11) Uani 1 1 d .
C25 C 0.5863(3) 0.3373(3) 0.27477(8) 0.0354(11) Uani 1 1 d .
H25A H 0.5317 0.3393 0.2747 0.042 Uiso 1 1 calc R
C26 C 0.0910(3) 0.0683(3) 0.28728(8) 0.0362(11) Uani 1 1 d .
H26A H 0.1527 0.1147 0.2873 0.043 Uiso 1 1 calc R
C27 C 0.0691(3) -0.0229(3) 0.28725(8) 0.0350(11) Uani 1 1 d .
C28 C 0.1448(3) -0.0476(3) 0.28713(8) 0.0345(11) Uani 1 1 d .

loop_
_atom_site_aniso_label
_atom_site_aniso_U_11
_atom_site_aniso_U_22
_atom_site_aniso_U_33
_atom_site_aniso_U_23
_atom_site_aniso_U_13
_atom_site_aniso_U_12
Ni1 0.0317(4) 0.0325(4) 0.0172(3) -0.0001(2) -0.0018(2) 0.0166(3)
O1 0.0400(19) 0.0367(19) 0.0351(19) 0.0020(15) 0.0016(15) 0.0194(16)
N1 0.045(2) 0.041(2) 0.024(2) -0.0019(17) -0.0039(18) 0.024(2)
C1 0.084(4) 0.066(4) 0.024(3) -0.002(3) -0.006(3) 0.046(4)
O2 0.0310(18) 0.0392(19) 0.0338(19) -0.0053(15) -0.0007(14) 0.0168(15)
N2 0.046(2) 0.045(2) 0.022(2) -0.0054(18) -0.0002(18) 0.024(2)
C2 0.100(5) 0.072(4) 0.029(3) 0.003(3) -0.006(3) 0.051(4)
O3 0.0266(18) 0.0403(19) 0.0395(19) 0.0032(15) -0.0007(14) 0.0150(16)
N3 0.104(5) 0.115(5) 0.023(3) 0.006(3) 0.000(3) 0.073(4)
C3 0.077(4) 0.077(4) 0.024(3) -0.001(3) 0.002(3) 0.048(4)
O4 0.047(2) 0.039(2) 0.085(3) 0.004(2) -0.002(2) 0.0259(19)
N4 0.066(3) 0.078(3) 0.016(2) -0.005(2) 0.000(2) 0.047(3)
C4 0.162(8) 0.120(6) 0.030(3) -0.017(4) -0.006(4) 0.114(7)
C5 0.131(7) 0.089(5) 0.026(3) 0.001(3) 0.002(3) 0.083(5)
O5 0.231(8) 0.274(10) 0.046(3) 0.000(4) 0.002(4) 0.212(9)
C6 0.114(7) 0.139(8) 0.033(4) 0.005(4) 0.007(4) 0.080(6)
O6 0.222(7) 0.133(5) 0.039(3) -0.004(3) -0.008(4) 0.140(6)
C7 0.087(5) 0.123(7) 0.028(3) 0.006(4) 0.004(3) 0.059(5)
C8 0.082(5) 0.094(5) 0.026(3) -0.006(3) -0.011(3) 0.052(4)
C9 0.083(5) 0.106(6) 0.045(4) -0.003(4) -0.006(4) 0.050(5)
C10 0.074(6) 0.141(8) 0.070(5) -0.009(5) -0.012(4) 0.044(6)
C11 0.074(6) 0.155(9) 0.072(6) -0.011(6) 0.000(5) 0.049(6)
C12 0.091(6) 0.115(6) 0.042(4) 0.007(4) 0.017(4) 0.055(5)
C13 0.084(5) 0.080(5) 0.030(3) 0.008(3) 0.006(3) 0.054(4)
C14 0.086(5) 0.092(5) 0.017(3) -0.003(3) -0.007(3) 0.057(4)
C15 0.079(5) 0.141(8) 0.028(3) -0.008(4) 0.001(3) 0.044(5)
C16 0.077(5) 0.182(10) 0.033(4) 0.005(5) -0.002(4) 0.059(6)
C17 0.094(5) 0.092(5) 0.023(3) 0.000(3) -0.001(3) 0.061(4)
C18 0.047(3) 0.060(3) 0.019(2) -0.003(2) 0.002(2) 0.032(3)
C19 0.150(7) 0.080(5) 0.025(3) -0.012(3) -0.006(4) 0.085(5)
C20 0.151(7) 0.077(4) 0.026(3) -0.002(3) 0.001(4) 0.088(5)
C21 0.113(5) 0.064(4) 0.024(3) 0.000(3) 0.008(3) 0.061(4)
C22 0.122(6) 0.080(5) 0.026(3) 0.003(3) 0.005(3) 0.074(5)
C23 0.037(3) 0.035(3) 0.020(2) -0.0005(19) 0.0002(19) 0.017(2)
C24 0.035(3) 0.034(3) 0.030(3) 0.002(2) 0.004(2) 0.017(2)
C25 0.032(3) 0.040(3) 0.035(3) -0.003(2) 0.002(2) 0.019(2)
C26 0.029(3) 0.038(3) 0.034(3) 0.001(2) 0.001(2) 0.012(2)
C27 0.041(3) 0.042(3) 0.024(2) -0.003(2) -0.002(2) 0.023(2)
C28 0.039(3) 0.039(3) 0.028(3) -0.006(2) -0.009(2) 0.021(2)

loop_
_atom_type_symbol
_atom_type_description
_atom_type_scat_dispersion_real
_atom_type_scat_dispersion_imag
_atom_type_scat_source
C C 0.0033 0.0016 'International Tables Vol C Tables 4.2.6.8 and 6.1.1.4'
H H 0.0000 0.0000 'International Tables Vol C Tables 4.2.6.8 and 6.1.1.4'
N N 0.0061 0.0033 'International Tables Vol C Tables 4.2.6.8 and 6.1.1.4'
O O 0.0106 0.0060 'International Tables Vol C Tables 4.2.6.8 and 6.1.1.4'
Ni Ni 0.3393 1.1124 'International Tables Vol C Tables 4.2.6.8 and 6.1.1.4'

loop_
_geom_angle_atom_site_label_1
_geom_angle_atom_site_label_2
_geom_angle_atom_site_label_3
_geom_angle
_geom_angle_site_symmetry_1
_geom_angle_site_symmetry_3
O3 Ni1 N1 89.72(15) . .
O3 Ni1 N2 92.49(15) . 6
N1 Ni1 N2 177.76(16) . 6
O3 Ni1 O2 92.85(13) . .
N1 Ni1 O2 88.48(14) . .
N2 Ni1 O2 91.78(15) 6 .
O3 Ni1 O1 154.53(14) . .
N1 Ni1 O1 88.25(14) . .
N2 Ni1 O1 89.90(14) 6 .
O2 Ni1 O1 61.72(12) . .
O3 Ni1 C23 123.92(15) . .
N1 Ni1 C23 89.15(15) . .
N2 Ni1 C23 89.92(16) 6 .
O2 Ni1 C23 31.08(14) . .
O1 Ni1 C23 30.68(14) . .
C23 O1 Ni1 88.3(3) . .
C5 N1 C1 115.8(5) . .
C5 N1 Ni1 125.3(4) . .
C1 N1 Ni1 118.9(3) . .
N1 C1 C2 124.4(6) . .
C23 O2 Ni1 89.0(3) . .
C20 N2 C21 114.8(5) . .
C20 N2 Ni1 122.4(4) . 8_544
C21 N2 Ni1 122.1(3) . 8_544
C3 C2 C1 118.0(6) . .
C28 O3 Ni1 130.3(3) . .
C6 N3 C3 129.5(6) . .
C4 C3 N3 121.3(6) . .
C4 C3 C2 116.7(5) . .
N3 C3 C2 122.0(6) . .
C17 N4 C18 126.6(5) . .
C3 C4 C5 121.7(6) . .
N1 C5 C4 123.4(6) . .
O5 C6 N3 124.7(7) . .
O5 C6 C7 119.9(7) . .
N3 C6 C7 115.4(7) . .
C16 C7 C8 120.4(6) . .
C16 C7 C6 118.2(7) . .
C8 C7 C6 121.3(7) . .
C13 C8 C9 118.0(7) . .
C13 C8 C7 118.0(6) . .
C9 C8 C7 123.9(6) . .
C10 C9 C8 120.9(7) . .
C9 C10 C11 121.6(8) . .
C12 C11 C10 118.5(8) . .
C11 C12 C13 122.4(7) . .
C12 C13 C14 122.6(6) . .
C12 C13 C8 118.5(7) . .
C14 C13 C8 118.9(6) . .
C15 C14 C13 121.4(6) . .
C15 C14 C17 118.5(6) . .
C13 C14 C17 119.7(6) . .
C14 C15 C16 119.4(7) . .
C7 C16 C15 121.6(7) . .
O6 C17 N4 123.6(6) . .
O6 C17 C14 119.9(6) . .
N4 C17 C14 116.5(6) . .
C22 C18 C19 117.9(5) . .
C22 C18 N4 124.5(5) . .
C19 C18 N4 117.6(5) . .
C18 C19 C20 119.7(5) . .
N2 C20 C19 123.6(5) . .
N2 C21 C22 125.1(5) . .
C18 C22 C21 118.8(5) . .
O1 C23 O2 120.8(4) . .
O1 C23 C24 119.3(4) . .
O2 C23 C24 119.9(4) . .
O1 C23 Ni1 61.0(2) . .
O2 C23 Ni1 59.9(2) . .
C24 C23 Ni1 175.9(3) . .
C25 C24 C25 119.3(5) 2_655 .
C25 C24 C23 120.4(4) 2_655 .
C25 C24 C23 120.2(4) . .
C24 C25 C24 120.7(5) 3_665 .
C27 C26 C27 121.1(5) . 2
C26 C27 C26 118.9(5) . 3
C26 C27 C28 120.4(4) . .
C26 C27 C28 120.7(4) 3 .
O4 C28 O3 126.5(5) . .
O4 C28 C27 118.6(5) . .
O3 C28 C27 114.9(4) . .

loop_
_geom_bond_atom_site_label_1
_geom_bond_atom_site_label_2
_geom_bond_distance
_geom_bond_site_symmetry_2
Ni1 O3 1.982(3) .
Ni1 N1 2.086(4) .
Ni1 N2 2.109(4) 6
Ni1 O2 2.125(3) .
Ni1 O1 2.148(3) .
Ni1 C23 2.456(5) .
O1 C23 1.254(6) .
N1 C5 1.314(7) .
N1 C1 1.332(7) .
C1 C2 1.395(8) .
O2 C23 1.268(6) .
N2 C20 1.322(7) .
N2 C21 1.342(7) .
N2 Ni1 2.109(4) 8_544
C2 C3 1.382(8) .
O3 C28 1.239(6) .
N3 C6 1.336(9) .
N3 C3 1.382(7) .
C3 C4 1.355(9) .
O4 C28 1.237(6) .
N4 C17 1.338(8) .
N4 C18 1.425(6) .
C4 C5 1.362(8) .
O5 C6 1.202(9) .
C6 C7 1.519(9) .
O6 C17 1.233(8) .
C7 C16 1.309(11) .
C7 C8 1.452(10) .
C8 C13 1.422(8) .
C8 C9 1.432(10) .
C9 C10 1.335(11) .
C10 C11 1.398(11) .
C11 C12 1.377(11) .
C12 C13 1.386(10) .
C13 C14 1.399(10) .
C14 C15 1.356(10) .
C14 C17 1.508(8) .
C15 C16 1.428(9) .
C18 C22 1.357(8) .
C18 C19 1.362(8) .
C19 C20 1.389(8) .
C21 C22 1.371(8) .
C23 C24 1.494(7) .
C24 C25 1.355(7) 2_655
C24 C25 1.412(7) .
C25 C24 1.355(7) 3_665
C26 C27 1.379(7) .
C26 C27 1.381(7) 2
C27 C26 1.381(7) 3
C27 C28 1.515(7) .

loop_
_platon_squeeze_void_nr
_platon_squeeze_void_average_x
_platon_squeeze_void_average_y
_platon_squeeze_void_average_z
_platon_squeeze_void_volume
_platon_squeeze_void_count_electrons
_platon_squeeze_void_content
1 0.000 0.000 0.000 92 3 ' '
2 0.000 0.000 0.127 146 21 ' '
3 0.000 1.000 0.500 1089 339 ' '
4 0.000 0.000 0.873 146 21 ' '
5 0.333 0.667 0.166 1081 339 ' '
6 0.333 0.667 0.539 147 21 ' '
7 0.333 0.667 0.794 145 21 ' '
8 0.333 0.667 0.667 88 3 ' '
9 0.667 0.333 0.833 1078 339 ' '
10 0.667 0.333 0.206 145 21 ' '
11 0.667 0.333 0.460 147 21 ' '
12 0.667 0.333 0.333 88 3 ' '
